data_1574362
loop_
_publ_author_name
'Ke, Miaolin'
'Zheng, Jinying'
'Zong, Jiayi'
'Tang, Keshuang'
'Wang, Jiahao'
'Zheng, Guohui'
'Zhang, Boxuan'
'Cheng, Dang'
'Ju, Zhiran'
'Chen, Fener'

_publ_section_title
;
 Enantioselective [5 + 1] cycloaddition of sulfur ylides and vinylethylene
 carbonates via synergistic palladium/chiral phosphonic acid catalysis
;
_journal_issue 18
_journal_name_full 'Chemical Science'
_journal_page_first 8108
_journal_page_last 8113
_journal_paper_doi 10.1039/D5SC01050K
_journal_volume 16
_journal_year 2025
_chemical_absolute_configuration ad
_chemical_formula_moiety 'C22 H24 O2'
_chemical_formula_sum 'C22 H24 O2'
_chemical_formula_weight 320.41
_space_group_crystal_system orthorhombic
_space_group_IT_number 19
_space_group_name_Hall 'P 2ac 2ab'
_space_group_name_H-M_alt 'P 21 21 21'
_atom_sites_solution_hydrogens geom
_atom_sites_solution_primary dual
_audit_creation_date 2024-09-29
_audit_creation_method
;
Olex2 1.5
(compiled 2022.04.07 svn.rca3783a0 for OlexSys, GUI svn.r6498)
;
_audit_update_record
;
2024-11-30 deposited with the CCDC.	2025-03-25 downloaded from the CCDC.
;
_cell_angle_alpha 90
_cell_angle_beta 90
_cell_angle_gamma 90
_cell_formula_units_Z 4
_cell_length_a 7.78680(10)
_cell_length_b 10.9259(2)
_cell_length_c 21.3967(4)
_cell_measurement_reflns_used 9918
_cell_measurement_temperature 220.00
_cell_measurement_theta_max 68.133
_cell_measurement_theta_min 4.046
_cell_volume 1820.38(5)
_computing_cell_refinement 'SAINT V8.40B (?, 2016)'
_computing_data_reduction 'SAINT V8.40B (?, 2016)'
_computing_molecular_graphics 'Olex2 1.5 (Dolomanov et al., 2009)'
_computing_publication_material 'Olex2 1.5 (Dolomanov et al., 2009)'
_computing_structure_refinement 'SHELXL 2019/2 (Sheldrick, 2015)'
_computing_structure_solution 'SHELXT 2018/2 (Sheldrick, 2018)'
_diffrn_ambient_environment N~2~
_diffrn_ambient_temperature 220.00
_diffrn_detector CPAD
_diffrn_detector_area_resol_mean 7.41
_diffrn_detector_type 'Bruker PHOTON II'
_diffrn_measured_fraction_theta_full 0.999
_diffrn_measured_fraction_theta_max 0.999
_diffrn_measurement_device 'three-circle diffractometer'
_diffrn_measurement_device_type 'Bruker D8 VENTURE Ius3.0'
_diffrn_measurement_method '\w and \f scans'
_diffrn_measurement_specimen_support 'MiTeGen micromount'
_diffrn_radiation_monochromator 'mirror optics'
_diffrn_radiation_probe x-ray
_diffrn_radiation_type CuK\a
_diffrn_radiation_wavelength 1.54178
_diffrn_reflns_av_R_equivalents 0.0518
_diffrn_reflns_av_unetI/netI 0.0206
_diffrn_reflns_Laue_measured_fraction_full 0.999
_diffrn_reflns_Laue_measured_fraction_max 0.999
_diffrn_reflns_limit_h_max 9
_diffrn_reflns_limit_h_min -8
_diffrn_reflns_limit_k_max 13
_diffrn_reflns_limit_k_min -12
_diffrn_reflns_limit_l_max 25
_diffrn_reflns_limit_l_min -25
_diffrn_reflns_number 36557
_diffrn_reflns_point_group_measured_fraction_full 0.999
_diffrn_reflns_point_group_measured_fraction_max 0.999
_diffrn_reflns_theta_full 67.679
_diffrn_reflns_theta_max 68.276
_diffrn_reflns_theta_min 4.544
_diffrn_source 'Ius X-ray source'
_diffrn_source_current 1.1
_diffrn_source_power 0.05500000000000001
_diffrn_source_type Ius
_diffrn_source_voltage 50.0
_exptl_absorpt_coefficient_mu 0.572
_exptl_absorpt_correction_T_max 0.7531
_exptl_absorpt_correction_T_min 0.6833
_exptl_absorpt_correction_type multi-scan
_exptl_absorpt_process_details
;
SADABS-2016/2 (Bruker,2016/2) was used for absorption correction.
wR2(int) was 0.1149 before and 0.0728 after correction.
The Ratio of minimum to maximum transmission is 0.9073.
The \l/2 correction factor is Not present.
;
_exptl_crystal_colour colourless
_exptl_crystal_colour_primary colourless
_exptl_crystal_density_diffrn 1.169
_exptl_crystal_description bb
_exptl_crystal_F_000 688
_exptl_crystal_size_max 0.42
_exptl_crystal_size_mid 0.35
_exptl_crystal_size_min 0.23
_refine_diff_density_max 0.232
_refine_diff_density_min -0.241
_refine_diff_density_rms 0.061
_refine_ls_abs_structure_details
;
 Flack x determined using 1040 quotients [(I+)-(I-)]/[(I+)+(I-)]
 (Parsons, Flack and Wagner, Acta Cryst. B69 (2013) 249-259).
;
_refine_ls_abs_structure_Flack 0.11(11)
_refine_ls_extinction_method none
_refine_ls_goodness_of_fit_ref 1.086
_refine_ls_hydrogen_treatment constr
_refine_ls_matrix_type full
_refine_ls_number_parameters 220
_refine_ls_number_reflns 3338
_refine_ls_number_restraints 0
_refine_ls_restrained_S_all 1.086
_refine_ls_R_factor_all 0.0960
_refine_ls_R_factor_gt 0.0739
_refine_ls_shift/su_max 0.000
_refine_ls_shift/su_mean 0.000
_refine_ls_structure_factor_coef Fsqd
_refine_ls_weighting_details 'w=1/[\s^2^(Fo^2^)+(0.1171P)^2^+0.7437P] where P=(Fo^2^+2Fc^2^)/3'
_refine_ls_weighting_scheme calc
_refine_ls_wR_factor_gt 0.1845
_refine_ls_wR_factor_ref 0.2207
_reflns_Friedel_coverage 0.727
_reflns_Friedel_fraction_full 1.000
_reflns_Friedel_fraction_max 0.999
_reflns_number_gt 2645
_reflns_number_total 3338
_reflns_threshold_expression 'I > 2\s(I)'
_cod_data_source_file d5sc01050k2.cif
_cod_data_source_block 240927_zjy_646
_cod_depositor_comments 'Adding full bibliography for 1574362.cif.'
_cod_database_code 1574362
_shelx_shelxl_version_number 2019/2
_shelx_space_group_comment
;
The symmetry employed for this shelxl refinement is uniquely defined
by the following loop, which should always be used as a source of
symmetry information in preference to the above space-group names.
They are only intended as comments.
;
_shelx_estimated_absorpt_t_max 0.880
_shelx_estimated_absorpt_t_min 0.795
_olex2_refinement_description
;
1. Fixed Uiso
 At 1.2 times of:
  All C(H) groups, All C(H,H) groups
 At 1.5 times of:
  All C(H,H,H) groups
2.a Ternary CH refined with riding coordinates:
 C9(H9)
2.b Secondary CH2 refined with riding coordinates:
 C8(H8A,H8B), C10(H10A,H10B)
2.c Aromatic/amide H refined with riding coordinates:
 C1(H1), C2(H2), C3(H3), C4(H4), C5(H5), C11(H11), C14(H14), C15(H15),
 C17(H17), C18(H18)
2.d Idealised Me refined as rotating group:
 C20(H20A,H20B,H20C), C21(H21A,H21B,H21C), C22(H22A,H22B,H22C)
;
_olex2_diffrn_ambient_temperature_device 'Oxford Cryostream 800'
_olex2_submission_special_instructions 'No special instructions were received'

loop_
_space_group_symop_operation_xyz
'x, y, z'
'-x+1/2, -y, z+1/2'
'-x, y+1/2, -z+1/2'
'x+1/2, -y+1/2, -z'

loop_
_atom_site_label
_atom_site_type_symbol
_atom_site_fract_x
_atom_site_fract_y
_atom_site_fract_z
_atom_site_U_iso_or_equiv
_atom_site_adp_type
_atom_site_occupancy
_atom_site_site_symmetry_order
_atom_site_calc_flag
_atom_site_refinement_flags_posn
_atom_site_refinement_flags_adp
_atom_site_refinement_flags_occupancy
_atom_site_disorder_assembly
_atom_site_disorder_group
O1 O 0.7616(5) 0.5585(4) 0.74400(15) 0.0739(10) Uani 1 1 d . . . . .
O2 O 0.4875(7) 0.6917(3) 0.7787(2) 0.1117(18) Uani 1 1 d . . . . .
C1 C 1.0032(8) 0.4355(6) 0.5469(2) 0.0813(15) Uani 1 1 d . . . . .
H1 H 0.915774 0.484102 0.529550 0.098 Uiso 1 1 calc R U . . .
C2 C 1.1345(10) 0.3961(7) 0.5093(3) 0.101(2) Uani 1 1 d . . . . .
H2 H 1.137064 0.417588 0.466817 0.122 Uiso 1 1 calc R U . . .
C3 C 1.2620(11) 0.3250(7) 0.5343(4) 0.108(2) Uani 1 1 d . . . . .
H3 H 1.352455 0.298021 0.508735 0.129 Uiso 1 1 calc R U . . .
C4 C 1.2593(8) 0.2925(5) 0.5966(4) 0.0953(19) Uani 1 1 d . . . . .
H4 H 1.345829 0.242101 0.613240 0.114 Uiso 1 1 calc R U . . .
C5 C 1.1259(7) 0.3355(5) 0.6347(3) 0.0751(14) Uani 1 1 d . . . . .
H5 H 1.125724 0.316160 0.677519 0.090 Uiso 1 1 calc R U . . .
C6 C 0.9955(6) 0.4055(4) 0.6105(2) 0.0621(11) Uani 1 1 d . . . . .
C7 C 0.8508(6) 0.4519(4) 0.6493(2) 0.0578(10) Uani 1 1 d . . . . .
C8 C 0.8904(7) 0.4833(6) 0.7158(2) 0.0745(14) Uani 1 1 d . . . . .
H8A H 0.901677 0.407476 0.739893 0.089 Uiso 1 1 calc R U . . .
H8B H 1.000862 0.526133 0.717453 0.089 Uiso 1 1 calc R U . . .
C9 C 0.5972(6) 0.5077(5) 0.7352(2) 0.0687(13) Uani 1 1 d . . . . .
H9 H 0.597116 0.420874 0.748458 0.082 Uiso 1 1 calc R U . . .
C10 C 0.5499(7) 0.5167(6) 0.6671(3) 0.0857(17) Uani 1 1 d . . . . .
H10A H 0.445093 0.469535 0.659189 0.103 Uiso 1 1 calc R U . . .
H10B H 0.527209 0.602365 0.656238 0.103 Uiso 1 1 calc R U . . .
C11 C 0.6936(6) 0.4682(6) 0.6272(2) 0.0779(14) Uani 1 1 d . . . . .
H11 H 0.671124 0.448823 0.585157 0.094 Uiso 1 1 calc R U . . .
C12 C 0.4703(7) 0.5805(4) 0.7749(3) 0.0729(13) Uani 1 1 d . . . . .
C13 C 0.3270(6) 0.5192(4) 0.8068(2) 0.0589(10) Uani 1 1 d . . . . .
C14 C 0.2077(6) 0.5895(4) 0.8392(2) 0.0615(11) Uani 1 1 d . . . . .
H14 H 0.219506 0.675135 0.839418 0.074 Uiso 1 1 calc R U . . .
C15 C 0.0732(6) 0.5373(4) 0.8708(2) 0.0618(11) Uani 1 1 d . . . . .
H15 H -0.005431 0.587961 0.891837 0.074 Uiso 1 1 calc R U . . .
C16 C 0.0503(6) 0.4102(4) 0.8725(2) 0.0558(10) Uani 1 1 d . . . . .
C17 C 0.1695(6) 0.3409(4) 0.8400(2) 0.0662(12) Uani 1 1 d . . . . .
H17 H 0.158415 0.255232 0.840070 0.079 Uiso 1 1 calc R U . . .
C18 C 0.3044(6) 0.3931(4) 0.8073(2) 0.0632(11) Uani 1 1 d . . . . .
H18 H 0.381379 0.342814 0.785244 0.076 Uiso 1 1 calc R U . . .
C19 C -0.0946(6) 0.3529(5) 0.9101(2) 0.0650(11) Uani 1 1 d . . . . .
C20 C -0.2525(8) 0.4343(7) 0.9105(4) 0.108(2) Uani 1 1 d . . . . .
H20A H -0.227786 0.508645 0.933620 0.162 Uiso 1 1 calc R U . . .
H20B H -0.346955 0.391335 0.930250 0.162 Uiso 1 1 calc R U . . .
H20C H -0.283552 0.455076 0.867891 0.162 Uiso 1 1 calc R U . . .
C21 C -0.0350(11) 0.3308(11) 0.9749(3) 0.150(4) Uani 1 1 d . . . . .
H21A H 0.064773 0.277599 0.974159 0.225 Uiso 1 1 calc R U . . .
H21B H -0.126075 0.292108 0.998688 0.225 Uiso 1 1 calc R U . . .
H21C H -0.004624 0.408083 0.994236 0.225 Uiso 1 1 calc R U . . .
C22 C -0.1559(11) 0.2338(7) 0.8787(4) 0.129(3) Uani 1 1 d . . . . .
H22A H -0.171941 0.247761 0.834283 0.193 Uiso 1 1 calc R U . . .
H22B H -0.263911 0.208299 0.897166 0.193 Uiso 1 1 calc R U . . .
H22C H -0.070593 0.170219 0.884804 0.193 Uiso 1 1 calc R U . . .

loop_
_atom_site_aniso_label
_atom_site_aniso_U_11
_atom_site_aniso_U_22
_atom_site_aniso_U_33
_atom_site_aniso_U_23
_atom_site_aniso_U_13
_atom_site_aniso_U_12
O1 0.0633(19) 0.092(2) 0.0662(18) -0.0089(17) 0.0023(15) -0.0073(18)
O2 0.125(4) 0.058(2) 0.152(4) -0.013(2) 0.069(3) -0.018(2)
C1 0.080(3) 0.097(4) 0.067(3) -0.007(3) 0.006(3) -0.004(3)
C2 0.106(5) 0.117(5) 0.081(4) -0.019(4) 0.020(4) -0.005(4)
C3 0.100(5) 0.096(5) 0.127(6) -0.038(4) 0.036(5) -0.018(4)
C4 0.067(3) 0.072(3) 0.147(6) -0.011(4) 0.005(4) 0.001(3)
C5 0.062(3) 0.068(3) 0.095(4) 0.005(3) 0.003(3) -0.003(2)
C6 0.059(2) 0.059(2) 0.069(3) -0.0057(19) 0.002(2) -0.007(2)
C7 0.057(2) 0.058(2) 0.059(2) 0.0024(19) -0.0010(18) -0.0086(19)
C8 0.065(3) 0.101(4) 0.058(2) 0.000(3) -0.002(2) 0.002(3)
C9 0.068(3) 0.061(3) 0.077(3) 0.000(2) 0.016(2) -0.005(2)
C10 0.056(3) 0.116(5) 0.085(3) -0.025(3) -0.006(3) 0.003(3)
C11 0.059(3) 0.106(4) 0.069(3) -0.016(3) -0.007(2) 0.000(3)
C12 0.073(3) 0.057(3) 0.088(3) 0.002(2) 0.023(3) -0.005(2)
C13 0.061(2) 0.053(2) 0.063(2) 0.0017(18) 0.0040(19) -0.0001(19)
C14 0.068(3) 0.049(2) 0.067(3) -0.0003(18) 0.007(2) 0.0004(19)
C15 0.062(2) 0.058(2) 0.065(2) -0.005(2) 0.007(2) 0.004(2)
C16 0.054(2) 0.056(2) 0.057(2) 0.0037(18) 0.0033(19) 0.0041(19)
C17 0.068(3) 0.047(2) 0.083(3) 0.005(2) 0.013(3) 0.005(2)
C18 0.062(3) 0.050(2) 0.077(3) 0.002(2) 0.012(2) 0.0070(19)
C19 0.059(3) 0.065(3) 0.071(3) 0.010(2) 0.009(2) 0.004(2)
C20 0.068(3) 0.116(5) 0.140(6) 0.033(5) 0.038(4) 0.014(4)
C21 0.097(5) 0.265(12) 0.089(5) 0.083(6) -0.007(4) -0.044(6)
C22 0.128(6) 0.097(5) 0.162(7) -0.031(5) 0.068(6) -0.042(5)

loop_
_atom_type_symbol
_atom_type_description
_atom_type_scat_dispersion_real
_atom_type_scat_dispersion_imag
_atom_type_scat_source
C C 0.0181 0.0091 'International Tables Vol C Tables 4.2.6.8 and 6.1.1.4'
H H 0.0000 0.0000 'International Tables Vol C Tables 4.2.6.8 and 6.1.1.4'
O O 0.0492 0.0322 'International Tables Vol C Tables 4.2.6.8 and 6.1.1.4'

loop_
_geom_angle_atom_site_label_1
_geom_angle_atom_site_label_2
_geom_angle_atom_site_label_3
_geom_angle
_geom_angle_site_symmetry_1
_geom_angle_site_symmetry_3
_geom_angle_publ_flag
C9 O1 C8 110.8(4) . . ?
C2 C1 H1 119.1 . . ?
C2 C1 C6 121.9(6) . . ?
C6 C1 H1 119.1 . . ?
C1 C2 H2 120.3 . . ?
C3 C2 C1 119.3(6) . . ?
C3 C2 H2 120.3 . . ?
C2 C3 H3 119.6 . . ?
C2 C3 C4 120.9(7) . . ?
C4 C3 H3 119.6 . . ?
C3 C4 H4 120.4 . . ?
C3 C4 C5 119.1(7) . . ?
C5 C4 H4 120.4 . . ?
C4 C5 H5 119.5 . . ?
C6 C5 C4 121.0(6) . . ?
C6 C5 H5 119.5 . . ?
C1 C6 C7 119.6(5) . . ?
C5 C6 C1 117.8(5) . . ?
C5 C6 C7 122.6(4) . . ?
C6 C7 C8 116.9(4) . . ?
C11 C7 C6 123.1(4) . . ?
C11 C7 C8 120.0(5) . . ?
O1 C8 C7 112.9(4) . . ?
O1 C8 H8A 109.0 . . ?
O1 C8 H8B 109.0 . . ?
C7 C8 H8A 109.0 . . ?
C7 C8 H8B 109.0 . . ?
H8A C8 H8B 107.8 . . ?
O1 C9 H9 109.9 . . ?
O1 C9 C10 109.0(4) . . ?
O1 C9 C12 108.0(4) . . ?
C10 C9 H9 109.9 . . ?
C10 C9 C12 110.2(4) . . ?
C12 C9 H9 109.9 . . ?
C9 C10 H10A 109.6 . . ?
C9 C10 H10B 109.6 . . ?
H10A C10 H10B 108.1 . . ?
C11 C10 C9 110.1(5) . . ?
C11 C10 H10A 109.6 . . ?
C11 C10 H10B 109.6 . . ?
C7 C11 C10 122.1(5) . . ?
C7 C11 H11 118.9 . . ?
C10 C11 H11 118.9 . . ?
O2 C12 C9 118.9(5) . . ?
O2 C12 C13 120.2(4) . . ?
C13 C12 C9 120.8(4) . . ?
C14 C13 C12 119.2(4) . . ?
C18 C13 C12 123.5(4) . . ?
C18 C13 C14 117.3(4) . . ?
C13 C14 H14 119.1 . . ?
C15 C14 C13 121.8(4) . . ?
C15 C14 H14 119.1 . . ?
C14 C15 H15 119.2 . . ?
C14 C15 C16 121.5(4) . . ?
C16 C15 H15 119.2 . . ?
C15 C16 C19 121.1(4) . . ?
C17 C16 C15 116.3(4) . . ?
C17 C16 C19 122.6(4) . . ?
C16 C17 H17 118.8 . . ?
C18 C17 C16 122.5(4) . . ?
C18 C17 H17 118.8 . . ?
C13 C18 H18 119.7 . . ?
C17 C18 C13 120.6(4) . . ?
C17 C18 H18 119.7 . . ?
C16 C19 C22 110.4(4) . . ?
C20 C19 C16 111.3(4) . . ?
C20 C19 C22 104.3(6) . . ?
C21 C19 C16 109.2(5) . . ?
C21 C19 C20 110.1(6) . . ?
C21 C19 C22 111.5(7) . . ?
C19 C20 H20A 109.5 . . ?
C19 C20 H20B 109.5 . . ?
C19 C20 H20C 109.5 . . ?
H20A C20 H20B 109.5 . . ?
H20A C20 H20C 109.5 . . ?
H20B C20 H20C 109.5 . . ?
C19 C21 H21A 109.5 . . ?
C19 C21 H21B 109.5 . . ?
C19 C21 H21C 109.5 . . ?
H21A C21 H21B 109.5 . . ?
H21A C21 H21C 109.5 . . ?
H21B C21 H21C 109.5 . . ?
C19 C22 H22A 109.5 . . ?
C19 C22 H22B 109.5 . . ?
C19 C22 H22C 109.5 . . ?
H22A C22 H22B 109.5 . . ?
H22A C22 H22C 109.5 . . ?
H22B C22 H22C 109.5 . . ?

loop_
_geom_bond_atom_site_label_1
_geom_bond_atom_site_label_2
_geom_bond_distance
_geom_bond_site_symmetry_2
_geom_bond_publ_flag
O1 C8 1.430(6) . ?
O1 C9 1.408(6) . ?
O2 C12 1.225(6) . ?
C1 H1 0.9400 . ?
C1 C2 1.371(8) . ?
C1 C6 1.400(7) . ?
C2 H2 0.9400 . ?
C2 C3 1.369(10) . ?
C3 H3 0.9400 . ?
C3 C4 1.378(10) . ?
C4 H4 0.9400 . ?
C4 C5 1.402(8) . ?
C5 H5 0.9400 . ?
C5 C6 1.372(7) . ?
C6 C7 1.489(6) . ?
C7 C8 1.495(6) . ?
C7 C11 1.324(7) . ?
C8 H8A 0.9800 . ?
C8 H8B 0.9800 . ?
C9 H9 0.9900 . ?
C9 C10 1.506(8) . ?
C9 C12 1.526(7) . ?
C10 H10A 0.9800 . ?
C10 H10B 0.9800 . ?
C10 C11 1.504(7) . ?
C11 H11 0.9400 . ?
C12 C13 1.469(6) . ?
C13 C14 1.391(6) . ?
C13 C18 1.389(6) . ?
C14 H14 0.9400 . ?
C14 C15 1.371(6) . ?
C15 H15 0.9400 . ?
C15 C16 1.401(6) . ?
C16 C17 1.385(6) . ?
C16 C19 1.520(6) . ?
C17 H17 0.9400 . ?
C17 C18 1.385(7) . ?
C18 H18 0.9400 . ?
C19 C20 1.518(8) . ?
C19 C21 1.483(8) . ?
C19 C22 1.541(9) . ?
C20 H20A 0.9700 . ?
C20 H20B 0.9700 . ?
C20 H20C 0.9700 . ?
C21 H21A 0.9700 . ?
C21 H21B 0.9700 . ?
C21 H21C 0.9700 . ?
C22 H22A 0.9700 . ?
C22 H22B 0.9700 . ?
C22 H22C 0.9700 . ?
